data_4021226
loop_
_publ_author_name
'Shin-ichi Fukuzawa'
'Daisuke Wachi'
'Takashi Suzuki'
'Satoshi Itoh'

_publ_section_title
;
 Regioselective Aminolysis and Hydrolysis of Chiral
 1,4-Ferrocenyl Diacetate
;
_journal_name_full 'Journal of Organic Chemistry'
_journal_page_first 4991
_journal_page_last 4996
_journal_paper_doi 10.1021/jo049386c
_journal_volume 69
_journal_year 2004
_chemical_formula_moiety 'C156 H152 Fe6 O12 '
_chemical_formula_sum 'C156 H152 Fe6 O12'
_chemical_formula_weight 2553.99
_space_group_IT_number 1
_space_group_name_Hall 'P 1'
_space_group_name_H-M_alt 'P 1'
_symmetry_cell_setting triclinic
_symmetry_Int_Tables_number 1
_symmetry_space_group_name_Hall 'P 1'
_symmetry_space_group_name_H-M 'P 1'
_cell_angle_alpha 107.850(5)
_cell_angle_beta 92.253(5)
_cell_angle_gamma 119.304(5)
_cell_formula_units_Z 1
_cell_length_a 14.790(2)
_cell_length_b 15.017(2)
_cell_length_c 17.581(2)
_cell_measurement_temperature 108.1
_cell_volume 3155.8(7)
_exptl_crystal_density_diffrn 1.344
_cod_original_formula_sum 'C156 H152 Fe6 O12 '
_cod_database_code 4021226

loop_
_symmetry_equiv_pos_as_xyz
x,y,z

loop_
_atom_site_label
_atom_site_type_symbol
_atom_site_fract_x
_atom_site_fract_y
_atom_site_fract_z
_atom_site_U_iso_or_equiv
_atom_site_adp_type
_atom_site_occupancy
_atom_site_symmetry_multiplicity
_atom_site_calc_flag
_atom_site_refinement_flags
_atom_site_disorder_assembly
_atom_site_disorder_group
Fe(1) Fe 0.57731(5) 0.51955(6) 0.10149(6) 0.0232(1) Uani 1.00 1 d . . .
Fe(2) Fe -0.07918(5) 0.47759(6) 0.18042(5) 0.0208(1) Uani 1.00 1 d . . .
Fe(3) Fe -0.00345(5) -0.13957(5) 0.13402(5) 0.0189(1) Uani 1.00 1 d . . .
Fe(4) Fe 0.57857(5) 0.19421(5) 0.43093(5) 0.0201(1) Uani 1.00 1 d . . .
Fe(5) Fe 0.68302(6) 0.89616(6) 0.51079(6) 0.0328(2) Uani 1.00 1 d . . .
Fe(6) Fe 0.00041(5) 0.29980(5) 0.49866(5) 0.0191(1) Uani 1.00 1 d . . .
O(1) O 0.3282(2) 0.2836(3) 0.0863(2) 0.0360(9) Uani 1.00 1 d . . .
O(2) O 0.3127(2) 0.4514(3) 0.0955(2) 0.0310(8) Uani 1.00 1 d . . .
O(3) O 0.1274(2) 0.4316(2) 0.1156(2) 0.0292(8) Uani 1.00 1 d . . .
O(4) O -0.0375(2) 0.2503(3) 0.1087(2) 0.0386(9) Uani 1.00 1 d . . .
O(5) O -0.0184(2) 0.0805(2) 0.1029(2) 0.0353(8) Uani 1.00 1 d . . .
O(6) O 0.1580(2) 0.0937(2) 0.0783(2) 0.0334(7) Uani 1.00 1 d . . .
O(7) O 0.4139(2) 0.2941(3) 0.5058(2) 0.0275(8) Uani 1.00 1 d . . .
O(8) O 0.6024(2) 0.4506(2) 0.5046(2) 0.0290(7) Uani 1.00 1 d . . .
O(9) O 0.6308(2) 0.6491(2) 0.5327(2) 0.0275(7) Uani 1.00 1 d . . .
O(10) O 0.4653(2) 0.6684(2) 0.5447(2) 0.0318(8) Uani 1.00 1 d . . .
O(11) O 0.2767(2) 0.5071(3) 0.5478(2) 0.0383(8) Uani 1.00 1 d . . .
O(12) O 0.2455(2) 0.3134(3) 0.5179(2) 0.0345(8) Uani 1.00 1 d . . .
C(1) C 0.4603(3) 0.3746(3) 0.0151(2) 0.0208(9) Uani 1.00 1 d . . .
C(2) C 0.4479(3) 0.4647(3) 0.0162(2) 0.0212(9) Uani 1.00 1 d . . .
C(3) C 0.5425(3) 0.5428(3) -0.0007(3) 0.027(1) Uani 1.00 1 d . . .
C(4) C 0.6114(3) 0.5020(3) -0.0126(3) 0.027(1) Uani 1.00 1 d . . .
C(5) C 0.5612(3) 0.3993(3) -0.0031(2) 0.023(1) Uani 1.00 1 d . . .
C(6) C 0.3791(3) 0.2661(3) 0.0210(3) 0.025(1) Uani 1.00 1 d . . .
C(7) C 0.4248(3) 0.1975(3) 0.0290(3) 0.0241(9) Uani 1.00 1 d . . .
C(8) C 0.4317(4) 0.1283(4) -0.0402(3) 0.036(1) Uani 1.00 1 d . . .
C(9) C 0.4696(5) 0.0617(4) -0.0341(3) 0.047(2) Uani 1.00 1 d . . .
C(10) C 0.4989(5) 0.0635(5) 0.0420(3) 0.047(2) Uani 1.00 1 d . . .
C(11) C 0.4919(5) 0.1320(5) 0.1118(3) 0.047(2) Uani 1.00 1 d . . .
C(12) C 0.4554(4) 0.1988(4) 0.1055(3) 0.035(1) Uani 1.00 1 d . . .
C(13) C 0.3579(3) 0.4846(3) 0.0317(2) 0.0235(9) Uani 1.00 1 d . . .
C(14) C 0.2748(3) 0.4328(3) -0.0462(3) 0.024(1) Uani 1.00 1 d . . .
C(15) C 0.1905(4) 0.3235(4) -0.0732(3) 0.033(1) Uani 1.00 1 d . . .
C(16) C 0.1152(4) 0.2786(4) -0.1442(3) 0.042(1) Uani 1.00 1 d . . .
C(17) C 0.1229(4) 0.3418(5) -0.1908(3) 0.045(1) Uani 1.00 1 d . . .
C(18) C 0.2056(4) 0.4481(5) -0.1651(3) 0.047(2) Uani 1.00 1 d . . .
C(19) C 0.2812(4) 0.4938(4) -0.0935(3) 0.036(1) Uani 1.00 1 d . . .
C(20) C 0.5580(4) 0.5090(4) 0.2134(3) 0.036(1) Uani 1.00 1 d . . .
C(21) C 0.5550(4) 0.5993(4) 0.2092(3) 0.037(1) Uani 1.00 1 d . . .
C(22) C 0.6524(4) 0.6707(4) 0.1952(3) 0.036(1) Uani 1.00 1 d . . .
C(23) C 0.7166(3) 0.6247(4) 0.1896(3) 0.032(1) Uani 1.00 1 d . . .
C(24) C 0.6581(4) 0.5233(4) 0.2014(3) 0.034(1) Uani 1.00 1 d . . .
C(25) C -0.0193(3) 0.4515(3) 0.0780(2) 0.0209(9) Uani 1.00 1 d . . .
C(26) C -0.1120(3) 0.3512(3) 0.0754(2) 0.024(1) Uani 1.00 1 d . . .
C(27) C -0.1984(3) 0.3692(4) 0.0787(3) 0.027(1) Uani 1.00 1 d . . .
C(28) C -0.1608(3) 0.4777(4) 0.0835(3) 0.025(1) Uani 1.00 1 d . . .
C(29) C -0.0508(3) 0.5285(4) 0.0832(2) 0.023(1) Uani 1.00 1 d . . .
C(30) C 0.0907(3) 0.4740(3) 0.0681(2) 0.022(1) Uani 1.00 1 d . . .
C(31) C 0.1729(3) 0.5958(3) 0.0905(3) 0.026(1) Uani 1.00 1 d . . .
C(32) C 0.2369(4) 0.6605(4) 0.1691(3) 0.037(1) Uani 1.00 1 d . . .
C(33) C 0.3143(4) 0.7717(4) 0.1903(4) 0.048(1) Uani 1.00 1 d . . .
C(34) C 0.3260(4) 0.8193(4) 0.1325(4) 0.048(2) Uani 1.00 1 d . . .
C(35) C 0.2634(4) 0.7564(4) 0.0544(4) 0.045(2) Uani 1.00 1 d . . .
C(36) C 0.1869(4) 0.6435(4) 0.0329(3) 0.037(1) Uani 1.00 1 d . . .
C(37) C -0.1303(3) 0.2403(3) 0.0691(3) 0.030(1) Uani 1.00 1 d . . .
C(38) C -0.1716(4) 0.1586(4) -0.0177(3) 0.035(1) Uiso 1.00 1 d . . .
C(39) C -0.1000(8) 0.1389(8) -0.0582(6) 0.038(2) Uiso 0.50 1 d P . .
C(40) C -0.1405(9) 0.0573(9) -0.1383(7) 0.045(2) Uiso 0.50 1 d P . .
C(41) C -0.2537(8) -0.0118(9) -0.1677(7) 0.034(2) Uiso 0.50 1 d P . .
C(42) C -0.320(1) 0.002(1) -0.1225(8) 0.054(3) Uiso 0.50 1 d P . .
C(43) C -0.278(1) 0.089(1) -0.0444(8) 0.055(3) Uiso 0.50 1 d P . .
C(44) C 0.0298(4) 0.5153(4) 0.2791(3) 0.036(1) Uani 1.00 1 d . . .
C(45) C -0.0680(4) 0.4227(4) 0.2712(3) 0.037(1) Uani 1.00 1 d . . .
C(46) C -0.1463(4) 0.4537(4) 0.2778(3) 0.034(1) Uani 1.00 1 d . . .
C(47) C -0.0937(4) 0.5662(4) 0.2887(3) 0.028(1) Uani 1.00 1 d . . .
C(48) C 0.0159(4) 0.6058(4) 0.2895(3) 0.033(1) Uani 1.00 1 d . . .
C(49) C -0.0670(3) -0.1100(3) 0.0462(2) 0.0187(9) Uani 1.00 1 d . . .
C(50) C 0.0304(3) -0.1046(3) 0.0320(2) 0.0207(9) Uani 1.00 1 d . . .
C(51) C 0.0169(3) -0.2083(3) 0.0221(3) 0.023(1) Uani 1.00 1 d . . .
C(52) C -0.0874(3) -0.2784(3) 0.0289(2) 0.0230(9) Uani 1.00 1 d . . .
C(53) C -0.1389(3) -0.2180(3) 0.0447(2) 0.0200(9) Uani 1.00 1 d . . .
C(54) C -0.1007(3) -0.0282(3) 0.0520(2) 0.0232(9) Uani 1.00 1 d . . .
C(55) C -0.2019(3) -0.0576(3) 0.0828(3) 0.024(1) Uani 1.00 1 d . . .
C(56) C -0.1978(4) -0.0128(4) 0.1662(3) 0.038(1) Uani 1.00 1 d . . .
C(57) C -0.2908(4) -0.0437(5) 0.1942(3) 0.051(2) Uani 1.00 1 d . . .
C(58) C -0.3892(4) -0.1167(5) 0.1391(4) 0.048(2) Uani 1.00 1 d . . .
C(59) C -0.3933(4) -0.1599(4) 0.0577(3) 0.040(1) Uani 1.00 1 d . . .
C(60) C -0.3015(3) -0.1317(4) 0.0291(3) 0.031(1) Uani 1.00 1 d . . .
C(61) C 0.1358(3) -0.0119(3) 0.0279(3) 0.0247(9) Uani 1.00 1 d . . .
C(62) C 0.1408(3) -0.0218(3) -0.0604(2) 0.0214(9) Uani 1.00 1 d . . .
C(63) C 0.1183(3) 0.0372(3) -0.0960(3) 0.028(1) Uani 1.00 1 d . . .
C(64) C 0.1264(4) 0.0276(4) -0.1759(3) 0.034(1) Uani 1.00 1 d . . .
C(65) C 0.1559(3) -0.0431(4) -0.2222(3) 0.030(1) Uani 1.00 1 d . . .
C(66) C 0.1770(3) -0.1035(4) -0.1878(3) 0.029(1) Uani 1.00 1 d . . .
C(67) C 0.1703(3) -0.0927(3) -0.1073(3) 0.028(1) Uani 1.00 1 d . . .
C(68) C 0.1053(3) -0.1301(4) 0.2177(3) 0.030(1) Uani 1.00 1 d . . .
C(69) C 0.0017(3) -0.1867(4) 0.2310(3) 0.028(1) Uani 1.00 1 d . . .
C(70) C -0.0389(3) -0.1158(4) 0.2477(3) 0.027(1) Uani 1.00 1 d . . .
C(71) C 0.0416(4) -0.0143(4) 0.2446(3) 0.029(1) Uani 1.00 1 d . . .
C(72) C 0.1306(3) -0.0225(4) 0.2265(3) 0.030(1) Uani 1.00 1 d . . .
C(73) C 0.5291(3) 0.2316(3) 0.5364(2) 0.0192(9) Uani 1.00 1 d . . .
C(74) C 0.6327(3) 0.3227(3) 0.5422(2) 0.0192(9) Uani 1.00 1 d . . .
C(75) C 0.7037(3) 0.2835(3) 0.5327(2) 0.0212(9) Uani 1.00 1 d . . .
C(76) C 0.6460(3) 0.1706(3) 0.5222(3) 0.024(1) Uani 1.00 1 d . . .
C(77) C 0.5382(3) 0.1379(3) 0.5244(3) 0.024(1) Uani 1.00 1 d . . .
C(78) C 0.4265(3) 0.2287(3) 0.5440(2) 0.0215(9) Uani 1.00 1 d . . .
C(79) C 0.4185(3) 0.2614(3) 0.6340(2) 0.0206(9) Uani 1.00 1 d . . .
C(80) C 0.3889(4) 0.1849(4) 0.6705(3) 0.032(1) Uani 1.00 1 d . . .
C(81) C 0.3777(4) 0.2106(4) 0.7508(3) 0.039(1) Uani 1.00 1 d . . .
C(82) C 0.3955(4) 0.3127(4) 0.7957(3) 0.035(1) Uani 1.00 1 d . . .
C(83) C 0.4257(3) 0.3904(4) 0.7599(3) 0.032(1) Uani 1.00 1 d . . .
C(84) C 0.4377(3) 0.3655(3) 0.6799(3) 0.027(1) Uani 1.00 1 d . . .
C(85) C 0.6650(3) 0.4413(3) 0.5626(2) 0.0206(9) Uani 1.00 1 d . . .
C(86) C 0.7825(3) 0.5164(3) 0.5691(2) 0.0220(9) Uani 1.00 1 d . . .
C(87) C 0.8526(3) 0.5724(3) 0.6447(3) 0.031(1) Uani 1.00 1 d . . .
C(88) C 0.9606(4) 0.6415(4) 0.6521(3) 0.039(1) Uani 1.00 1 d . . .
C(89) C 0.9989(4) 0.6552(4) 0.5833(3) 0.039(1) Uani 1.00 1 d . . .
C(90) C 0.9305(4) 0.6003(4) 0.5077(3) 0.040(1) Uani 1.00 1 d . . .
C(91) C 0.8222(4) 0.5310(4) 0.4999(3) 0.034(1) Uani 1.00 1 d . . .
C(92) C 0.4681(4) 0.1669(4) 0.3394(3) 0.034(1) Uani 1.00 1 d . . .
C(93) C 0.5713(4) 0.2504(4) 0.3399(3) 0.031(1) Uani 1.00 1 d . . .
C(94) C 0.6362(4) 0.2047(4) 0.3274(3) 0.032(1) Uani 1.00 1 d . . .
C(95) C 0.5719(4) 0.0925(4) 0.3192(3) 0.035(1) Uani 1.00 1 d . . .
C(96) C 0.4703(4) 0.0710(4) 0.3268(3) 0.038(1) Uani 1.00 1 d . . .
C(97) C 0.7075(3) 0.8469(3) 0.6001(3) 0.026(1) Uani 1.00 1 d . . .
C(98) C 0.6153(3) 0.8571(3) 0.6043(3) 0.025(1) Uani 1.00 1 d . . .
C(99) C 0.6513(3) 0.9685(3) 0.6163(3) 0.030(1) Uani 1.00 1 d . . .
C(100) C 0.7627(4) 1.0270(4) 0.6211(3) 0.040(1) Uani 1.00 1 d . . .
C(101) C 0.7964(4) 0.9520(4) 0.6113(3) 0.038(1) Uani 1.00 1 d . . .
C(102) C 0.7179(3) 0.7487(3) 0.5917(3) 0.026(1) Uani 1.00 1 d . . .
C(103) C 0.7352(3) 0.7392(3) 0.6742(3) 0.027(1) Uani 1.00 1 d . . .
C(104) C 0.6532(3) 0.6663(3) 0.7005(3) 0.029(1) Uani 1.00 1 d . . .
C(105) C 0.6723(4) 0.6581(4) 0.7744(3) 0.036(1) Uani 1.00 1 d . . .
C(106) C 0.7735(4) 0.7232(4) 0.8256(3) 0.040(1) Uani 1.00 1 d . . .
C(107) C 0.8548(4) 0.7961(4) 0.8009(3) 0.052(1) Uani 1.00 1 d . . .
C(108) C 0.8366(4) 0.8048(4) 0.7259(3) 0.043(1) Uani 1.00 1 d . . .
C(109) C 0.5043(3) 0.7748(3) 0.6067(3) 0.024(1) Uani 1.00 1 d . . .
C(110) C 0.4263(3) 0.8112(3) 0.5985(3) 0.030(1) Uani 1.00 1 d . . .
C(111) C 0.4187(4) 0.8811(4) 0.6666(3) 0.039(1) Uani 1.00 1 d . . .
C(112) C 0.3489(5) 0.9161(4) 0.6592(4) 0.053(2) Uani 1.00 1 d . . .
C(113) C 0.2864(4) 0.8821(5) 0.5860(5) 0.060(2) Uani 1.00 1 d . . .
C(114) C 0.2915(5) 0.8103(5) 0.5172(5) 0.065(2) Uani 1.00 1 d . . .
C(115) C 0.3610(4) 0.7752(4) 0.5232(4) 0.049(2) Uani 1.00 1 d . . .
C(116) C 0.6063(5) 0.8975(5) 0.4138(3) 0.047(2) Uani 1.00 1 d . . .
C(117) C 0.7168(5) 0.9599(5) 0.4210(4) 0.057(2) Uani 1.00 1 d . . .
C(118) C 0.7560(6) 0.8895(5) 0.4154(4) 0.060(2) Uani 1.00 1 d . . .
C(119) C 0.6679(6) 0.7828(5) 0.4022(3) 0.057(2) Uani 1.00 1 d . . .
C(120) C 0.5770(5) 0.7883(5) 0.4024(3) 0.050(2) Uani 1.00 1 d . . .
C(121) C 0.1185(3) 0.4176(3) 0.5988(2) 0.0207(9) Uani 1.00 1 d . . .
C(122) C 0.1061(3) 0.3128(3) 0.5863(2) 0.0201(9) Uani 1.00 1 d . . .
C(123) C -0.0012(3) 0.2410(3) 0.5895(2) 0.0206(9) Uani 1.00 1 d . . .
C(124) C -0.0537(3) 0.3003(3) 0.6048(3) 0.023(1) Uani 1.00 1 d . . .
C(125) C 0.0192(3) 0.4084(3) 0.6105(3) 0.023(1) Uani 1.00 1 d . . .
C(126) C 0.2131(3) 0.5255(3) 0.6022(2) 0.025(1) Uani 1.00 1 d . . .
C(127) C 0.2789(3) 0.6007(3) 0.6896(2) 0.0237(9) Uani 1.00 1 d . . .
C(128) C 0.3708(3) 0.6082(4) 0.7196(3) 0.030(1) Uani 1.00 1 d . . .
C(129) C 0.4301(3) 0.6796(4) 0.7995(3) 0.036(1) Uani 1.00 1 d . . .
C(130) C 0.3970(4) 0.7430(4) 0.8493(3) 0.038(1) Uani 1.00 1 d . . .
C(131) C 0.3045(4) 0.7354(4) 0.8196(3) 0.043(1) Uani 1.00 1 d . . .
C(132) C 0.2469(4) 0.6654(4) 0.7402(3) 0.035(1) Uani 1.00 1 d . . .
C(133) C 0.1888(3) 0.2808(3) 0.5773(2) 0.0233(9) Uani 1.00 1 d . . .
C(134) C 0.1412(3) 0.1583(3) 0.5564(3) 0.024(1) Uani 1.00 1 d . . .
C(135) C 0.1185(3) 0.1160(4) 0.6176(3) 0.027(1) Uani 1.00 1 d . . .
C(136) C 0.0725(4) 0.0040(4) 0.5991(3) 0.034(1) Uani 1.00 1 d . . .
C(137) C 0.0503(4) -0.0670(4) 0.5196(3) 0.042(1) Uani 1.00 1 d . . .
C(138) C 0.0759(4) -0.0239(4) 0.4586(3) 0.045(1) Uani 1.00 1 d . . .
C(139) C 0.1194(4) 0.0870(4) 0.4763(3) 0.034(1) Uani 1.00 1 d . . .
C(140) C 0.0406(4) 0.2575(4) 0.3890(3) 0.031(1) Uani 1.00 1 d . . .
C(141) C -0.0628(4) 0.1742(4) 0.3864(3) 0.029(1) Uani 1.00 1 d . . .
C(142) C -0.1253(3) 0.2226(4) 0.4013(3) 0.028(1) Uani 1.00 1 d . . .
C(143) C -0.0612(4) 0.3343(4) 0.4141(3) 0.030(1) Uani 1.00 1 d . . .
C(144) C 0.0427(3) 0.3568(4) 0.4057(3) 0.031(1) Uani 1.00 1 d . . .
C(145) C 0.3185(6) 0.4868(7) 0.3178(5) 0.081(2) Uiso 1.00 1 d . . .
C(146) C 0.3947(5) 0.4837(6) 0.3589(4) 0.060(2) Uiso 1.00 1 d . . .
C(147) C 0.3844(5) 0.3874(5) 0.3521(4) 0.061(2) Uiso 1.00 1 d . . .
C(148) C 0.2955(6) 0.2921(6) 0.3032(5) 0.076(2) Uiso 1.00 1 d . . .
C(149) C 0.2182(5) 0.2927(5) 0.2592(4) 0.056(1) Uiso 1.00 1 d . . .
C(150) C 0.2301(5) 0.3926(5) 0.2691(4) 0.058(1) Uiso 1.00 1 d . . .
C(151) C -0.365(1) 0.205(1) -0.1779(9) 0.161(5) Uiso 1.00 1 d . . .
C(152) C -0.3331(9) 0.2434(9) -0.2428(6) 0.112(3) Uiso 1.00 1 d . . .
C(153) C -0.3145(8) 0.3518(8) -0.2274(6) 0.099(3) Uiso 1.00 1 d . . .
C(154) C -0.2166(7) 0.4461(7) -0.1723(5) 0.085(2) Uiso 1.00 1 d . . .
C(155) C -0.125(1) 0.442(1) -0.189(1) 0.197(7) Uiso 1.00 1 d . . .
C(156) C -0.015(1) 0.549(2) -0.157(1) 0.208(7) Uiso 1.00 1 d . . .
C(157) C -0.1297(9) 0.1947(9) -0.0881(7) 0.047(2) Uiso 0.50 1 d P . .
C(158) C -0.169(1) 0.119(1) -0.1697(8) 0.062(3) Uiso 0.50 1 d P . .
C(159) C -0.250(1) 0.011(1) -0.1870(8) 0.046(3) Uiso 0.50 1 d P . .
C(160) C -0.299(1) -0.018(1) -0.1243(7) 0.044(3) Uiso 0.50 1 d P . .
C(161) C -0.2633(8) 0.0596(8) -0.0417(6) 0.031(2) Uiso 0.50 1 d P . .
H(1) H 0.5563(3) 0.6104(3) -0.0033(3) 0.032(2) Uiso 1.00 1 c . . .
H(2) H 0.6792(3) 0.5373(3) -0.0250(3) 0.031(2) Uiso 1.00 1 c . . .
H(3) H 0.5901(3) 0.3542(3) -0.0076(2) 0.026(2) Uiso 1.00 1 c . . .
H(4) H 0.3258(3) 0.2246(3) -0.0286(3) 0.028(2) Uiso 1.00 1 c . . .
H(5) H 0.4104(4) 0.1265(4) -0.0927(3) 0.043(2) Uiso 1.00 1 c . . .
H(6) H 0.4752(5) 0.0153(4) -0.0819(3) 0.062(2) Uiso 1.00 1 c . . .
H(7) H 0.5239(5) 0.0176(5) 0.0468(3) 0.064(2) Uiso 1.00 1 c . . .
H(8) H 0.5122(5) 0.1331(5) 0.1641(3) 0.064(2) Uiso 1.00 1 c . . .
H(9) H 0.4518(4) 0.2464(4) 0.1538(3) 0.044(2) Uiso 1.00 1 c . . .
H(10) H 0.3877(3) 0.5618(3) 0.0497(2) 0.029(2) Uiso 1.00 1 c . . .
H(11) H 0.1849(4) 0.2797(4) -0.0424(3) 0.040(2) Uiso 1.00 1 c . . .
H(12) H 0.0579(4) 0.2042(4) -0.1619(3) 0.046(2) Uiso 1.00 1 c . . .
H(13) H 0.0709(4) 0.3112(5) -0.2397(3) 0.058(2) Uiso 1.00 1 c . . .
H(14) H 0.2116(4) 0.4915(5) -0.1963(3) 0.065(3) Uiso 1.00 1 c . . .
H(15) H 0.3387(4) 0.5679(4) -0.0767(3) 0.050(2) Uiso 1.00 1 c . . .
H(16) H 0.5024(4) 0.4481(4) 0.2226(3) 0.038(2) Uiso 1.00 1 c . . .
H(17) H 0.4972(4) 0.6102(4) 0.2153(3) 0.039(2) Uiso 1.00 1 c . . .
H(18) H 0.6717(4) 0.7387(4) 0.1903(3) 0.036(2) Uiso 1.00 1 c . . .
H(19) H 0.7860(3) 0.6556(4) 0.1793(3) 0.032(2) Uiso 1.00 1 c . . .
H(20) H 0.6814(4) 0.4746(4) 0.2014(3) 0.038(2) Uiso 1.00 1 c . . .
H(21) H -0.2692(3) 0.3170(4) 0.0780(3) 0.033(2) Uiso 1.00 1 c . . .
H(22) H -0.2022(3) 0.5105(4) 0.0862(3) 0.036(2) Uiso 1.00 1 c . . .
H(23) H -0.0060(3) 0.6018(4) 0.0861(2) 0.031(2) Uiso 1.00 1 c . . .
H(24) H 0.0848(3) 0.4365(3) 0.0120(2) 0.030(2) Uiso 1.00 1 c . . .
H(25) H 0.2281(4) 0.6281(4) 0.2090(3) 0.043(2) Uiso 1.00 1 c . . .
H(26) H 0.3585(4) 0.8146(4) 0.2440(4) 0.053(2) Uiso 1.00 1 c . . .
H(27) H 0.3774(4) 0.8952(4) 0.1464(4) 0.060(2) Uiso 1.00 1 c . . .
H(28) H 0.2709(4) 0.7893(4) 0.0148(4) 0.068(3) Uiso 1.00 1 c . . .
H(29) H 0.1456(4) 0.6002(4) -0.0218(3) 0.051(2) Uiso 1.00 1 c . . .
H(30) H -0.1839(3) 0.2119(3) 0.0980(3) 0.034(2) Uiso 1.00 1 c . . .
H(31) H 0.0953(4) 0.5181(4) 0.2779(3) 0.050(2) Uiso 1.00 1 c . . .
H(32) H -0.0806(4) 0.3515(4) 0.2624(3) 0.052(2) Uiso 1.00 1 c . . .
H(33) H -0.2194(4) 0.4072(4) 0.2759(3) 0.046(2) Uiso 1.00 1 c . . .
H(34) H -0.1261(4) 0.6083(4) 0.2946(3) 0.040(2) Uiso 1.00 1 c . . .
H(35) H 0.0695(4) 0.6783(4) 0.2955(3) 0.040(2) Uiso 1.00 1 c . . .
H(36) H 0.0693(3) -0.2271(3) 0.0126(3) 0.028(2) Uiso 1.00 1 c . . .
H(37) H -0.1176(3) -0.3528(3) 0.0237(2) 0.026(2) Uiso 1.00 1 c . . .
H(38) H -0.2091(3) -0.2446(3) 0.0532(2) 0.024(2) Uiso 1.00 1 c . . .
H(39) H -0.1140(3) -0.0290(3) -0.0016(2) 0.028(2) Uiso 1.00 1 c . . .
H(40) H -0.1309(4) 0.0394(4) 0.2037(3) 0.045(2) Uiso 1.00 1 c . . .
H(41) H -0.2873(4) -0.0153(5) 0.2513(3) 0.063(2) Uiso 1.00 1 c . . .
H(42) H -0.4529(4) -0.1363(5) 0.1581(4) 0.063(2) Uiso 1.00 1 c . . .
H(43) H -0.4605(4) -0.2103(4) 0.0203(3) 0.046(2) Uiso 1.00 1 c . . .
H(44) H -0.3061(3) -0.1627(4) -0.0279(3) 0.037(2) Uiso 1.00 1 c . . .
H(45) H 0.1903(3) -0.0203(3) 0.0486(3) 0.028(2) Uiso 1.00 1 c . . .
H(46) H 0.0968(3) 0.0848(3) -0.0654(3) 0.035(2) Uiso 1.00 1 c . . .
H(47) H 0.1114(4) 0.0695(4) -0.1993(3) 0.044(2) Uiso 1.00 1 c . . .
H(48) H 0.1617(3) -0.0494(4) -0.2770(3) 0.036(2) Uiso 1.00 1 c . . .
H(49) H 0.1961(3) -0.1529(4) -0.2192(3) 0.037(2) Uiso 1.00 1 c . . .
H(50) H 0.1863(3) -0.1340(3) -0.0839(3) 0.037(2) Uiso 1.00 1 c . . .
H(51) H 0.1500(3) -0.1588(4) 0.2055(3) 0.038(2) Uiso 1.00 1 c . . .
H(52) H -0.0350(3) -0.2602(4) 0.2291(3) 0.033(2) Uiso 1.00 1 c . . .
H(53) H -0.1066(3) -0.1331(4) 0.2591(3) 0.033(2) Uiso 1.00 1 c . . .
H(54) H 0.0363(4) 0.0484(4) 0.2530(3) 0.033(2) Uiso 1.00 1 c . . .
H(55) H 0.1953(3) 0.0335(4) 0.2209(3) 0.031(2) Uiso 1.00 1 c . . .
H(56) H 0.7771(3) 0.3259(3) 0.5334(2) 0.026(2) Uiso 1.00 1 c . . .
H(57) H 0.6745(3) 0.1247(3) 0.5145(3) 0.032(2) Uiso 1.00 1 c . . .
H(58) H 0.4825(3) 0.0665(3) 0.5188(3) 0.032(2) Uiso 1.00 1 c . . .
H(59) H 0.3696(3) 0.1547(3) 0.5157(2) 0.027(2) Uiso 1.00 1 c . . .
H(60) H 0.3761(4) 0.1139(4) 0.6403(3) 0.039(2) Uiso 1.00 1 c . . .
H(61) H 0.3570(4) 0.1571(4) 0.7751(3) 0.051(2) Uiso 1.00 1 c . . .
H(62) H 0.3876(4) 0.3300(4) 0.8508(3) 0.042(2) Uiso 1.00 1 c . . .
H(63) H 0.4386(3) 0.4613(4) 0.7905(3) 0.039(2) Uiso 1.00 1 c . . .
H(64) H 0.4587(3) 0.4194(3) 0.6560(3) 0.033(2) Uiso 1.00 1 c . . .
H(65) H 0.6511(3) 0.4660(3) 0.6148(2) 0.026(2) Uiso 1.00 1 c . . .
H(66) H 0.8263(3) 0.5638(3) 0.6920(3) 0.033(2) Uiso 1.00 1 c . . .
H(67) H 1.0082(4) 0.6793(4) 0.7045(3) 0.039(2) Uiso 1.00 1 c . . .
H(68) H 1.0728(4) 0.7030(4) 0.5885(3) 0.043(2) Uiso 1.00 1 c . . .
H(69) H 0.9570(4) 0.6086(4) 0.4604(3) 0.047(2) Uiso 1.00 1 c . . .
H(70) H 0.7747(4) 0.4941(4) 0.4476(3) 0.037(2) Uiso 1.00 1 c . . .
H(71) H 0.4088(4) 0.1749(4) 0.3464(3) 0.038(2) Uiso 1.00 1 c . . .
H(72) H 0.5929(4) 0.3240(4) 0.3473(3) 0.039(2) Uiso 1.00 1 c . . .
H(73) H 0.7090(4) 0.2421(4) 0.3251(3) 0.041(2) Uiso 1.00 1 c . . .
H(74) H 0.5944(4) 0.0415(4) 0.3100(3) 0.045(2) Uiso 1.00 1 c . . .
H(75) H 0.4119(4) 0.0024(4) 0.3238(3) 0.038(2) Uiso 1.00 1 c . . .
H(76) H 0.6074(3) 0.9987(3) 0.6209(3) 0.038(2) Uiso 1.00 1 c . . .
H(77) H 0.8058(4) 1.1023(4) 0.6284(3) 0.047(2) Uiso 1.00 1 c . . .
H(78) H 0.8675(4) 0.9692(4) 0.6120(3) 0.044(2) Uiso 1.00 1 c . . .
H(79) H 0.7800(3) 0.7611(3) 0.5714(3) 0.030(2) Uiso 1.00 1 c . . .
H(80) H 0.5831(3) 0.6216(3) 0.6669(3) 0.034(2) Uiso 1.00 1 c . . .
H(81) H 0.6152(4) 0.6070(4) 0.7907(3) 0.045(2) Uiso 1.00 1 c . . .
H(82) H 0.7862(4) 0.7169(4) 0.8766(3) 0.049(2) Uiso 1.00 1 c . . .
H(83) H 0.9242(4) 0.8420(4) 0.8357(3) 0.050(2) Uiso 1.00 1 c . . .
H(84) H 0.8940(4) 0.8554(4) 0.7095(3) 0.044(2) Uiso 1.00 1 c . . .
H(85) H 0.5080(3) 0.7681(3) 0.6586(3) 0.030(2) Uiso 1.00 1 c . . .
H(86) H 0.4611(4) 0.9049(4) 0.7190(3) 0.051(2) Uiso 1.00 1 c . . .
H(87) H 0.3452(5) 0.9651(4) 0.7065(4) 0.071(3) Uiso 1.00 1 c . . .
H(88) H 0.2397(4) 0.9076(5) 0.5815(5) 0.075(3) Uiso 1.00 1 c . . .
H(89) H 0.2461(5) 0.7845(5) 0.4657(5) 0.079(3) Uiso 1.00 1 c . . .
H(90) H 0.3646(4) 0.7268(4) 0.4755(4) 0.060(2) Uiso 1.00 1 c . . .
H(91) H 0.5600(5) 0.9247(5) 0.4164(3) 0.066(3) Uiso 1.00 1 c . . .
H(92) H 0.7571(5) 1.0355(5) 0.4284(4) 0.084(3) Uiso 1.00 1 c . . .
H(93) H 0.8285(6) 0.9104(5) 0.4193(4) 0.092(4) Uiso 1.00 1 c . . .
H(94) H 0.6712(6) 0.7192(5) 0.3952(3) 0.078(3) Uiso 1.00 1 c . . .
H(95) H 0.5067(5) 0.7295(5) 0.3957(3) 0.061(2) Uiso 1.00 1 c . . .
H(96) H -0.0319(3) 0.1661(3) 0.5828(2) 0.026(2) Uiso 1.00 1 c . . .
H(97) H -0.1255(3) 0.2719(3) 0.6095(3) 0.031(2) Uiso 1.00 1 c . . .
H(98) H 0.0051(3) 0.4658(3) 0.6206(3) 0.031(2) Uiso 1.00 1 c . . .
H(99) H 0.1854(3) 0.5622(3) 0.5834(2) 0.028(2) Uiso 1.00 1 c . . .
H(100) H 0.3943(3) 0.5646(4) 0.6858(3) 0.038(2) Uiso 1.00 1 c . . .
H(101) H 0.4939(3) 0.6849(4) 0.8193(3) 0.041(2) Uiso 1.00 1 c . . .
H(102) H 0.4368(4) 0.7906(4) 0.9039(3) 0.041(2) Uiso 1.00 1 c . . .
H(103) H 0.2814(4) 0.7793(4) 0.8535(3) 0.052(2) Uiso 1.00 1 c . . .
H(104) H 0.1834(4) 0.6607(4) 0.7204(3) 0.044(2) Uiso 1.00 1 c . . .
H(105) H 0.2386(3) 0.3191(3) 0.6286(2) 0.029(2) Uiso 1.00 1 c . . .
H(106) H 0.1347(3) 0.1643(4) 0.6727(3) 0.037(2) Uiso 1.00 1 c . . .
H(107) H 0.0561(4) -0.0238(4) 0.6418(3) 0.045(2) Uiso 1.00 1 c . . .
H(108) H 0.0184(4) -0.1437(4) 0.5071(3) 0.049(2) Uiso 1.00 1 c . . .
H(109) H 0.0633(4) -0.0713(4) 0.4039(3) 0.053(2) Uiso 1.00 1 c . . .
H(110) H 0.1342(4) 0.1147(4) 0.4335(3) 0.044(2) Uiso 1.00 1 c . . .
H(111) H 0.0992(4) 0.2485(4) 0.3812(3) 0.039(2) Uiso 1.00 1 c . . .
H(112) H -0.0861(4) 0.0994(4) 0.3760(3) 0.032(2) Uiso 1.00 1 c . . .
H(113) H -0.1984(3) 0.1854(4) 0.4029(3) 0.033(2) Uiso 1.00 1 c . . .
H(114) H -0.0831(4) 0.3860(4) 0.4259(3) 0.041(2) Uiso 1.00 1 c . . .
H(115) H 0.1024(3) 0.4256(4) 0.4104(3) 0.038(2) Uiso 1.00 1 c . . .
H(116) H 0.3277(6) 0.5558(7) 0.3231(5) 0.097(3) Uiso 1.00 1 c . . .
H(117) H 0.4568(5) 0.5505(6) 0.3939(4) 0.073(2) Uiso 1.00 1 c . . .
H(118) H 0.4393(5) 0.3858(5) 0.3805(4) 0.073(2) Uiso 1.00 1 c . . .
H(119) H 0.2865(6) 0.2239(6) 0.3004(5) 0.091(3) Uiso 1.00 1 c . . .
H(120) H 0.1582(5) 0.2258(5) 0.2221(4) 0.067(2) Uiso 1.00 1 c . . .
H(121) H 0.1751(5) 0.3951(5) 0.2418(4) 0.070(2) Uiso 1.00 1 c . . .
H(122) H -0.426(1) 0.207(1) -0.1647(9) 0.194(6) Uiso 1.00 1 c . . .
H(123) H -0.305(1) 0.256(1) -0.1327(9) 0.194(6) Uiso 1.00 1 c . . .
H(124) H -0.378(1) 0.133(1) -0.1897(9) 0.194(6) Uiso 1.00 1 c . . .
H(125) H -0.3926(9) 0.1924(9) -0.2879(6) 0.134(4) Uiso 1.00 1 c . . .
H(126) H -0.2723(9) 0.2414(9) -0.2562(6) 0.134(4) Uiso 1.00 1 c . . .
H(127) H -0.3712(8) 0.3543(8) -0.2053(6) 0.119(3) Uiso 1.00 1 c . . .
H(128) H -0.3164(8) 0.3607(8) -0.2786(6) 0.119(3) Uiso 1.00 1 c . . .
H(129) H -0.2179(7) 0.4478(7) -0.1179(5) 0.102(3) Uiso 1.00 1 c . . .
H(130) H -0.2097(7) 0.5114(7) -0.1748(5) 0.102(3) Uiso 1.00 1 c . . .
H(131) H -0.138(1) 0.417(1) -0.248(1) 0.236(8) Uiso 1.00 1 c . . .
H(132) H -0.123(1) 0.389(1) -0.172(1) 0.236(8) Uiso 1.00 1 c . . .
H(133) H 0.038(1) 0.536(2) -0.175(1) 0.250(8) Uiso 1.00 1 c . . .
H(134) H -0.001(1) 0.576(2) -0.098(1) 0.250(8) Uiso 1.00 1 c . . .
H(135) H -0.015(1) 0.603(2) -0.175(1) 0.250(8) Uiso 1.00 1 c . . .

loop_
_atom_site_aniso_label
_atom_site_aniso_U_11
_atom_site_aniso_U_22
_atom_site_aniso_U_33
_atom_site_aniso_U_12
_atom_site_aniso_U_13
_atom_site_aniso_U_23
Fe(1) 0.0167(3) 0.0197(3) 0.0283(3) 0.0083(2) 0.0055(2) 0.0053(2)
Fe(2) 0.0260(3) 0.0236(3) 0.0218(3) 0.0170(2) 0.0087(2) 0.0120(2)
Fe(3) 0.0167(2) 0.0171(3) 0.0238(3) 0.0089(2) 0.0045(2) 0.0089(2)
Fe(4) 0.0187(3) 0.0198(3) 0.0241(3) 0.0125(2) 0.0065(2) 0.0071(2)
Fe(5) 0.0404(4) 0.0245(3) 0.0479(4) 0.0206(3) 0.0292(3) 0.0225(3)
Fe(6) 0.0160(2) 0.0219(3) 0.0230(3) 0.0109(2) 0.0061(2) 0.0110(2)
O(1) 0.028(1) 0.041(2) 0.049(2) 0.020(1) 0.023(1) 0.025(2)
O(2) 0.026(1) 0.045(2) 0.028(2) 0.020(1) 0.010(1) 0.018(1)
O(3) 0.030(1) 0.032(2) 0.038(2) 0.022(1) 0.008(1) 0.019(1)
O(4) 0.031(2) 0.029(2) 0.058(2) 0.020(1) 0.002(1) 0.013(2)
O(5) 0.029(2) 0.016(1) 0.054(2) 0.008(1) 0.006(1) 0.011(1)
O(6) 0.032(2) 0.017(1) 0.033(2) 0.004(1) 0.013(1) 0.002(1)
O(7) 0.031(1) 0.037(2) 0.031(2) 0.025(1) 0.013(1) 0.020(1)
O(8) 0.025(1) 0.027(1) 0.039(2) 0.017(1) 0.002(1) 0.012(1)
O(9) 0.029(1) 0.018(1) 0.029(2) 0.010(1) 0.003(1) 0.006(1)
O(10) 0.029(1) 0.016(1) 0.045(2) 0.009(1) 0.008(1) 0.009(1)
O(11) 0.030(2) 0.036(2) 0.035(2) 0.009(1) 0.020(1) 0.011(1)
O(12) 0.025(1) 0.046(2) 0.045(2) 0.020(1) 0.020(1) 0.029(2)
C(1) 0.017(2) 0.018(2) 0.022(2) 0.007(1) 0.002(1) 0.005(2)
C(2) 0.017(2) 0.022(2) 0.023(2) 0.010(2) 0.005(1) 0.007(2)
C(3) 0.022(2) 0.023(2) 0.034(2) 0.010(2) 0.010(2) 0.013(2)
C(4) 0.020(2) 0.026(2) 0.030(2) 0.009(2) 0.009(2) 0.009(2)
C(5) 0.019(2) 0.021(2) 0.025(2) 0.010(2) 0.006(2) 0.004(2)
C(6) 0.015(2) 0.021(2) 0.035(2) 0.006(2) 0.007(2) 0.012(2)
C(7) 0.016(2) 0.016(2) 0.035(2) 0.004(1) 0.003(2) 0.012(2)
C(8) 0.046(3) 0.031(2) 0.031(2) 0.022(2) 0.005(2) 0.009(2)
C(9) 0.071(4) 0.040(3) 0.044(3) 0.039(3) 0.014(3) 0.013(2)
C(10) 0.061(3) 0.045(3) 0.055(3) 0.038(3) 0.015(3) 0.026(3)
C(11) 0.059(3) 0.057(3) 0.045(3) 0.041(3) 0.012(3) 0.025(3)
C(12) 0.044(3) 0.036(2) 0.030(2) 0.025(2) 0.011(2) 0.014(2)
C(13) 0.020(2) 0.023(2) 0.031(2) 0.012(2) 0.009(2) 0.012(2)
C(14) 0.024(2) 0.027(2) 0.029(2) 0.018(2) 0.011(2) 0.012(2)
C(15) 0.034(2) 0.028(2) 0.038(2) 0.018(2) 0.002(2) 0.010(2)
C(16) 0.034(2) 0.036(3) 0.046(3) 0.021(2) 0.001(2) -0.001(2)
C(17) 0.045(3) 0.073(4) 0.027(2) 0.043(3) 0.009(2) 0.012(2)
C(18) 0.046(3) 0.077(4) 0.041(3) 0.040(3) 0.018(2) 0.036(3)
C(19) 0.035(2) 0.046(3) 0.043(3) 0.025(2) 0.018(2) 0.031(2)
C(20) 0.034(2) 0.035(2) 0.027(2) 0.012(2) 0.007(2) 0.007(2)
C(21) 0.029(2) 0.041(3) 0.027(2) 0.020(2) -0.001(2) -0.009(2)
C(22) 0.028(2) 0.026(2) 0.035(2) 0.012(2) -0.004(2) -0.004(2)
C(23) 0.022(2) 0.025(2) 0.033(2) 0.007(2) 0.001(2) 0.003(2)
C(24) 0.033(2) 0.033(2) 0.029(2) 0.016(2) 0.001(2) 0.006(2)
C(25) 0.023(2) 0.025(2) 0.015(2) 0.013(2) 0.004(1) 0.007(2)
C(26) 0.023(2) 0.024(2) 0.023(2) 0.015(2) 0.004(2) 0.006(2)
C(27) 0.022(2) 0.034(2) 0.027(2) 0.016(2) 0.006(2) 0.011(2)
C(28) 0.026(2) 0.037(2) 0.026(2) 0.024(2) 0.010(2) 0.017(2)
C(29) 0.026(2) 0.032(2) 0.021(2) 0.019(2) 0.009(2) 0.016(2)
C(30) 0.024(2) 0.025(2) 0.027(2) 0.017(2) 0.010(2) 0.013(2)
C(31) 0.025(2) 0.030(2) 0.037(2) 0.021(2) 0.016(2) 0.017(2)
C(32) 0.032(2) 0.031(2) 0.045(3) 0.015(2) 0.005(2) 0.013(2)
C(33) 0.035(3) 0.037(3) 0.059(3) 0.014(2) 0.003(2) 0.011(2)
C(34) 0.031(2) 0.034(3) 0.084(4) 0.018(2) 0.019(3) 0.025(3)
C(35) 0.047(3) 0.048(3) 0.074(4) 0.035(3) 0.040(3) 0.045(3)
C(36) 0.038(2) 0.043(3) 0.047(3) 0.027(2) 0.021(2) 0.027(2)
C(37) 0.022(2) 0.023(2) 0.039(2) 0.012(2) 0.007(2) 0.007(2)
C(44) 0.045(3) 0.052(3) 0.028(2) 0.037(2) 0.008(2) 0.017(2)
C(45) 0.062(3) 0.039(3) 0.028(2) 0.034(3) 0.016(2) 0.020(2)
C(46) 0.041(3) 0.042(3) 0.031(2) 0.024(2) 0.018(2) 0.022(2)
C(47) 0.042(2) 0.035(2) 0.023(2) 0.030(2) 0.013(2) 0.013(2)
C(48) 0.043(3) 0.032(2) 0.026(2) 0.022(2) 0.005(2) 0.009(2)
C(49) 0.019(2) 0.019(2) 0.020(2) 0.011(2) 0.004(1) 0.008(2)
C(50) 0.018(2) 0.018(2) 0.024(2) 0.006(2) 0.008(2) 0.008(2)
C(51) 0.022(2) 0.022(2) 0.028(2) 0.013(2) 0.008(2) 0.008(2)
C(52) 0.021(2) 0.019(2) 0.025(2) 0.009(2) 0.003(2) 0.005(2)
C(53) 0.020(2) 0.017(2) 0.024(2) 0.010(2) 0.005(2) 0.009(2)
C(54) 0.023(2) 0.020(2) 0.027(2) 0.010(2) 0.004(2) 0.011(2)
C(55) 0.025(2) 0.022(2) 0.032(2) 0.016(2) 0.005(2) 0.012(2)
C(56) 0.031(2) 0.049(3) 0.032(2) 0.027(2) 0.005(2) 0.002(2)
C(57) 0.042(3) 0.075(4) 0.040(3) 0.040(3) 0.017(2) 0.012(3)
C(58) 0.032(2) 0.060(3) 0.065(4) 0.033(2) 0.020(2) 0.022(3)
C(59) 0.022(2) 0.036(2) 0.057(3) 0.016(2) -0.002(2) 0.009(2)
C(60) 0.026(2) 0.034(2) 0.033(2) 0.019(2) -0.001(2) 0.006(2)
C(61) 0.020(2) 0.019(2) 0.030(2) 0.007(2) 0.009(2) 0.008(2)
C(62) 0.014(2) 0.016(2) 0.027(2) 0.004(1) 0.007(1) 0.007(2)
C(63) 0.030(2) 0.022(2) 0.035(2) 0.015(2) 0.013(2) 0.011(2)
C(64) 0.039(2) 0.033(2) 0.039(3) 0.023(2) 0.012(2) 0.019(2)
C(65) 0.028(2) 0.036(2) 0.025(2) 0.017(2) 0.008(2) 0.011(2)
C(66) 0.032(2) 0.032(2) 0.028(2) 0.021(2) 0.011(2) 0.009(2)
C(67) 0.031(2) 0.029(2) 0.033(2) 0.021(2) 0.012(2) 0.013(2)
C(68) 0.024(2) 0.035(2) 0.035(2) 0.019(2) 0.002(2) 0.015(2)
C(69) 0.028(2) 0.026(2) 0.027(2) 0.010(2) 0.003(2) 0.016(2)
C(70) 0.028(2) 0.031(2) 0.023(2) 0.015(2) 0.008(2) 0.011(2)
C(71) 0.035(2) 0.023(2) 0.025(2) 0.015(2) 0.002(2) 0.006(2)
C(72) 0.022(2) 0.028(2) 0.028(2) 0.005(2) 0.000(2) 0.011(2)
C(73) 0.018(2) 0.020(2) 0.022(2) 0.012(2) 0.007(2) 0.008(2)
C(74) 0.019(2) 0.020(2) 0.021(2) 0.011(2) 0.006(1) 0.009(2)
C(75) 0.020(2) 0.022(2) 0.022(2) 0.013(2) 0.004(2) 0.006(2)
C(76) 0.024(2) 0.027(2) 0.030(2) 0.018(2) 0.009(2) 0.014(2)
C(77) 0.025(2) 0.022(2) 0.033(2) 0.014(2) 0.011(2) 0.015(2)
C(78) 0.020(2) 0.024(2) 0.025(2) 0.013(2) 0.007(2) 0.010(2)
C(79) 0.015(2) 0.023(2) 0.025(2) 0.011(1) 0.006(1) 0.008(2)
C(80) 0.034(2) 0.029(2) 0.033(2) 0.016(2) 0.010(2) 0.012(2)
C(81) 0.044(3) 0.046(3) 0.037(3) 0.022(2) 0.018(2) 0.027(2)
C(82) 0.030(2) 0.050(3) 0.025(2) 0.022(2) 0.008(2) 0.013(2)
C(83) 0.029(2) 0.035(2) 0.032(2) 0.021(2) 0.007(2) 0.005(2)
C(84) 0.025(2) 0.025(2) 0.033(2) 0.014(2) 0.009(2) 0.013(2)
C(85) 0.020(2) 0.019(2) 0.026(2) 0.013(1) 0.005(1) 0.007(2)
C(86) 0.020(2) 0.016(2) 0.030(2) 0.011(1) 0.005(2) 0.006(2)
C(87) 0.025(2) 0.027(2) 0.031(2) 0.011(2) 0.003(2) 0.004(2)
C(88) 0.025(2) 0.035(2) 0.037(3) 0.009(2) -0.004(2) 0.004(2)
C(89) 0.021(2) 0.025(2) 0.062(3) 0.009(2) 0.008(2) 0.012(2)
C(90) 0.033(2) 0.037(2) 0.048(3) 0.013(2) 0.017(2) 0.022(2)
C(91) 0.030(2) 0.031(2) 0.031(2) 0.010(2) 0.005(2) 0.013(2)
C(92) 0.025(2) 0.049(3) 0.021(2) 0.023(2) -0.001(2) 0.002(2)
C(93) 0.037(2) 0.035(2) 0.027(2) 0.025(2) -0.001(2) 0.008(2)
C(94) 0.030(2) 0.050(3) 0.023(2) 0.024(2) 0.009(2) 0.017(2)
C(95) 0.050(3) 0.036(2) 0.027(2) 0.031(2) 0.013(2) 0.006(2)
C(96) 0.035(2) 0.029(2) 0.031(2) 0.011(2) 0.004(2) 0.000(2)
C(97) 0.027(2) 0.019(2) 0.033(2) 0.012(2) 0.012(2) 0.010(2)
C(98) 0.025(2) 0.019(2) 0.032(2) 0.012(2) 0.012(2) 0.011(2)
C(99) 0.031(2) 0.020(2) 0.044(3) 0.016(2) 0.018(2) 0.013(2)
C(100) 0.028(2) 0.017(2) 0.072(3) 0.008(2) 0.025(2) 0.019(2)
C(101) 0.027(2) 0.026(2) 0.058(3) 0.013(2) 0.021(2) 0.015(2)
C(102) 0.021(2) 0.019(2) 0.036(2) 0.011(2) 0.009(2) 0.008(2)
C(103) 0.023(2) 0.020(2) 0.034(2) 0.013(2) 0.006(2) 0.002(2)
C(104) 0.025(2) 0.028(2) 0.032(2) 0.015(2) 0.005(2) 0.008(2)
C(105) 0.042(2) 0.035(2) 0.035(2) 0.022(2) 0.013(2) 0.013(2)
C(106) 0.055(3) 0.040(3) 0.026(2) 0.032(2) 0.001(2) 0.004(2)
C(107) 0.039(3) 0.039(3) 0.048(3) 0.009(2) -0.011(2) 0.002(2)
C(108) 0.029(2) 0.032(2) 0.048(3) 0.005(2) 0.001(2) 0.011(2)
C(109) 0.025(2) 0.018(2) 0.031(2) 0.011(2) 0.012(2) 0.013(2)
C(110) 0.024(2) 0.020(2) 0.052(3) 0.012(2) 0.016(2) 0.017(2)
C(111) 0.041(3) 0.034(2) 0.053(3) 0.023(2) 0.027(2) 0.022(2)
C(112) 0.049(3) 0.042(3) 0.087(4) 0.032(3) 0.043(3) 0.032(3)
C(113) 0.028(3) 0.040(3) 0.120(6) 0.021(2) 0.022(3) 0.035(3)
C(114) 0.045(3) 0.058(4) 0.094(5) 0.029(3) -0.001(3) 0.029(4)
C(115) 0.044(3) 0.044(3) 0.061(4) 0.028(2) 0.005(3) 0.015(3)
C(116) 0.068(4) 0.053(3) 0.043(3) 0.040(3) 0.030(3) 0.031(3)
C(117) 0.087(4) 0.051(3) 0.072(4) 0.046(3) 0.057(4) 0.048(3)
C(118) 0.093(5) 0.065(4) 0.072(4) 0.061(4) 0.064(4) 0.049(3)
C(119) 0.107(5) 0.045(3) 0.043(3) 0.051(3) 0.041(3) 0.025(3)
C(120) 0.076(4) 0.041(3) 0.037(3) 0.029(3) 0.024(3) 0.020(2)
C(121) 0.019(2) 0.021(2) 0.023(2) 0.010(2) 0.008(2) 0.010(2)
C(122) 0.015(2) 0.024(2) 0.027(2) 0.011(2) 0.006(1) 0.013(2)
C(123) 0.017(2) 0.024(2) 0.025(2) 0.011(2) 0.007(1) 0.013(2)
C(124) 0.021(2) 0.029(2) 0.029(2) 0.015(2) 0.013(2) 0.016(2)
C(125) 0.025(2) 0.024(2) 0.028(2) 0.016(2) 0.012(2) 0.013(2)
C(126) 0.023(2) 0.019(2) 0.028(2) 0.007(2) 0.009(2) 0.007(2)
C(127) 0.025(2) 0.017(2) 0.027(2) 0.008(2) 0.007(2) 0.011(2)
C(128) 0.024(2) 0.030(2) 0.041(3) 0.016(2) 0.014(2) 0.016(2)
C(129) 0.023(2) 0.034(2) 0.046(3) 0.011(2) 0.002(2) 0.017(2)
C(130) 0.041(2) 0.027(2) 0.036(3) 0.014(2) -0.002(2) 0.008(2)
C(131) 0.054(3) 0.039(3) 0.036(3) 0.033(2) 0.001(2) -0.002(2)
C(132) 0.038(2) 0.035(2) 0.036(2) 0.026(2) 0.001(2) 0.008(2)
C(133) 0.017(2) 0.029(2) 0.027(2) 0.013(2) 0.005(2) 0.013(2)
C(134) 0.018(2) 0.034(2) 0.028(2) 0.018(2) 0.005(2) 0.012(2)
C(135) 0.028(2) 0.035(2) 0.028(2) 0.023(2) 0.006(2) 0.014(2)
C(136) 0.032(2) 0.036(2) 0.046(3) 0.021(2) 0.009(2) 0.024(2)
C(137) 0.041(3) 0.031(2) 0.050(3) 0.021(2) -0.005(2) 0.007(2)
C(138) 0.060(3) 0.037(3) 0.034(3) 0.029(2) -0.002(2) 0.003(2)
C(139) 0.046(3) 0.038(2) 0.025(2) 0.028(2) 0.007(2) 0.011(2)
C(140) 0.026(2) 0.049(3) 0.024(2) 0.022(2) 0.009(2) 0.016(2)
C(141) 0.030(2) 0.028(2) 0.022(2) 0.015(2) 0.000(2) 0.003(2)
C(142) 0.019(2) 0.038(2) 0.027(2) 0.015(2) 0.002(2) 0.012(2)
C(143) 0.033(2) 0.038(2) 0.031(2) 0.024(2) 0.009(2) 0.021(2)
C(144) 0.026(2) 0.041(2) 0.026(2) 0.014(2) 0.009(2) 0.020(2)

loop_
_geom_bond_atom_site_label_1
_geom_bond_atom_site_label_2
_geom_bond_distance
_geom_bond_publ_flag
_geom_bond_site_symmetry_1
_geom_bond_site_symmetry_2
Fe(1) C(1) 2.030(3) yes . .
Fe(1) C(2) 2.017(4) yes . .
Fe(1) C(3) 2.025(5) yes . .
Fe(1) C(4) 2.057(5) yes . .
Fe(1) C(5) 2.051(4) yes . .
Fe(1) C(20) 2.041(5) yes . .
Fe(1) C(21) 2.043(5) yes . .
Fe(1) C(22) 2.048(4) yes . .
Fe(1) C(23) 2.050(4) yes . .
Fe(1) C(24) 2.054(6) yes . .
Fe(2) C(25) 2.054(4) yes . .
Fe(2) C(26) 2.031(4) yes . .
Fe(2) C(27) 2.029(4) yes . .
Fe(2) C(28) 2.049(5) yes . .
Fe(2) C(29) 2.056(5) yes . .
Fe(2) C(44) 2.053(6) yes . .
Fe(2) C(45) 2.043(6) yes . .
Fe(2) C(46) 2.051(5) yes . .
Fe(2) C(47) 2.049(5) yes . .
Fe(2) C(48) 2.058(4) yes . .
Fe(3) C(49) 2.045(5) yes . .
Fe(3) C(50) 2.033(5) yes . .
Fe(3) C(51) 2.034(4) yes . .
Fe(3) C(52) 2.055(3) yes . .
Fe(3) C(53) 2.043(4) yes . .
Fe(3) C(68) 2.058(6) yes . .
Fe(3) C(69) 2.049(6) yes . .
Fe(3) C(70) 2.056(5) yes . .
Fe(3) C(71) 2.047(4) yes . .
Fe(3) C(72) 2.061(4) yes . .
Fe(4) C(73) 2.040(4) yes . .
Fe(4) C(74) 2.060(3) yes . .
Fe(4) C(75) 2.065(4) yes . .
Fe(4) C(76) 2.065(6) yes . .
Fe(4) C(77) 2.051(5) yes . .
Fe(4) C(92) 2.039(5) yes . .
Fe(4) C(93) 2.047(6) yes . .
Fe(4) C(94) 2.057(5) yes . .
Fe(4) C(95) 2.049(5) yes . .
Fe(4) C(96) 2.033(4) yes . .
Fe(5) C(97) 2.018(6) yes . .
Fe(5) C(98) 2.048(5) yes . .
Fe(5) C(99) 2.043(5) yes . .
Fe(5) C(100) 2.056(4) yes . .
Fe(5) C(101) 2.031(5) yes . .
Fe(5) C(116) 2.021(7) yes . .
Fe(5) C(117) 2.043(8) yes . .
Fe(5) C(118) 2.032(8) yes . .
Fe(5) C(119) 2.048(6) yes . .
Fe(5) C(120) 2.025(5) yes . .
Fe(6) C(121) 2.026(3) yes . .
Fe(6) C(122) 2.046(5) yes . .
Fe(6) C(123) 2.043(5) yes . .
Fe(6) C(124) 2.058(5) yes . .
Fe(6) C(125) 2.038(4) yes . .
Fe(6) C(140) 2.046(5) yes . .
Fe(6) C(141) 2.043(4) yes . .
Fe(6) C(142) 2.038(4) yes . .
Fe(6) C(143) 2.034(6) yes . .
Fe(6) C(144) 2.052(5) yes . .
O(1) C(6) 1.425(6) yes . .
O(2) C(13) 1.425(6) yes . .
O(3) C(30) 1.424(7) yes . .
O(4) C(37) 1.432(7) yes . .
O(5) C(54) 1.421(4) yes . .
O(6) C(61) 1.418(5) yes . .
O(7) C(78) 1.422(7) yes . .
O(8) C(85) 1.434(6) yes . .
O(9) C(102) 1.425(4) yes . .
O(10) C(109) 1.433(5) yes . .
O(11) C(126) 1.428(6) yes . .
O(12) C(133) 1.420(6) yes . .
C(1) C(2) 1.447(8) yes . .
C(1) C(5) 1.427(6) yes . .
C(1) C(6) 1.519(6) yes . .
C(2) C(3) 1.435(6) yes . .
C(2) C(13) 1.517(7) yes . .
C(3) C(4) 1.416(8) yes . .
C(4) C(5) 1.415(7) yes . .
C(6) C(7) 1.518(8) yes . .
C(7) C(8) 1.381(7) yes . .
C(7) C(12) 1.394(7) yes . .
C(8) C(9) 1.39(1) yes . .
C(9) C(10) 1.378(9) yes . .
C(10) C(11) 1.384(9) yes . .
C(11) C(12) 1.38(1) yes . .
C(13) C(14) 1.506(6) yes . .
C(14) C(15) 1.395(5) yes . .
C(14) C(19) 1.388(8) yes . .
C(15) C(16) 1.375(7) yes . .
C(16) C(17) 1.40(1) yes . .
C(17) C(18) 1.361(7) yes . .
C(18) C(19) 1.383(7) yes . .
C(20) C(21) 1.40(1) yes . .
C(20) C(24) 1.421(8) yes . .
C(21) C(22) 1.402(6) yes . .
C(22) C(23) 1.412(9) yes . .
C(23) C(24) 1.423(7) yes . .
C(25) C(26) 1.444(5) yes . .
C(25) C(29) 1.425(8) yes . .
C(25) C(30) 1.519(7) yes . .
C(26) C(27) 1.429(8) yes . .
C(26) C(37) 1.516(8) yes . .
C(27) C(28) 1.412(8) yes . .
C(28) C(29) 1.420(6) yes . .
C(30) C(31) 1.523(5) yes . .
C(31) C(32) 1.387(6) yes . .
C(31) C(36) 1.377(8) yes . .
C(32) C(33) 1.396(6) yes . .
C(33) C(34) 1.38(1) yes . .
C(34) C(35) 1.373(8) yes . .
C(35) C(36) 1.412(7) yes . .
C(37) C(38) 1.502(6) yes . .
C(38) C(39) 1.40(1) yes . .
C(38) C(43) 1.35(1) yes . .
C(38) C(157) 1.53(1) yes . .
C(38) C(161) 1.350(9) yes . .
C(39) C(40) 1.41(1) yes . .
C(39) C(157) 1.34(2) yes . .
C(40) C(41) 1.43(1) yes . .
C(40) C(158) 1.41(2) yes . .
C(40) C(159) 1.50(2) yes . .
C(41) C(42) 1.34(2) yes . .
C(41) C(158) 1.75(2) yes . .
C(41) C(159) 0.53(2) yes . .
C(41) C(160) 1.03(2) yes . .
C(42) C(43) 1.42(2) yes . .
C(42) C(159) 1.56(2) yes . .
C(42) C(160) 0.52(3) yes . .
C(42) C(161) 1.38(2) yes . .
C(43) C(160) 1.65(2) yes . .
C(43) C(161) 0.59(2) yes . .
C(44) C(45) 1.393(7) yes . .
C(44) C(48) 1.43(1) yes . .
C(45) C(46) 1.44(1) yes . .
C(46) C(47) 1.413(7) yes . .
C(47) C(48) 1.425(8) yes . .
C(49) C(50) 1.439(7) yes . .
C(49) C(53) 1.430(5) yes . .
C(49) C(54) 1.514(8) yes . .
C(50) C(51) 1.422(7) yes . .
C(50) C(61) 1.524(5) yes . .
C(51) C(52) 1.416(5) yes . .
C(52) C(53) 1.420(8) yes . .
C(54) C(55) 1.514(6) yes . .
C(55) C(56) 1.398(6) yes . .
C(55) C(60) 1.393(5) yes . .
C(56) C(57) 1.385(8) yes . .
C(57) C(58) 1.391(7) yes . .
C(58) C(59) 1.362(8) yes . .
C(59) C(60) 1.378(7) yes . .
C(61) C(62) 1.522(6) yes . .
C(62) C(63) 1.377(8) yes . .
C(62) C(67) 1.396(7) yes . .
C(63) C(64) 1.384(7) yes . .
C(64) C(65) 1.389(8) yes . .
C(65) C(66) 1.372(9) yes . .
C(66) C(67) 1.388(6) yes . .
C(68) C(69) 1.414(6) yes . .
C(68) C(72) 1.422(8) yes . .
C(69) C(70) 1.424(9) yes . .
C(70) C(71) 1.423(6) yes . .
C(71) C(72) 1.420(8) yes . .
C(73) C(74) 1.442(5) yes . .
C(73) C(77) 1.431(8) yes . .
C(73) C(78) 1.510(7) yes . .
C(74) C(75) 1.428(8) yes . .
C(74) C(85) 1.513(6) yes . .
C(75) C(76) 1.420(6) yes . .
C(76) C(77) 1.426(7) yes . .
C(78) C(79) 1.534(6) yes . .
C(79) C(80) 1.381(7) yes . .
C(79) C(84) 1.397(6) yes . .
C(80) C(81) 1.384(7) yes . .
C(81) C(82) 1.375(8) yes . .
C(82) C(83) 1.385(8) yes . .
C(83) C(84) 1.383(7) yes . .
C(85) C(86) 1.515(5) yes . .
C(86) C(87) 1.378(5) yes . .
C(86) C(91) 1.402(7) yes . .
C(87) C(88) 1.387(6) yes . .
C(88) C(89) 1.386(8) yes . .
C(89) C(90) 1.370(7) yes . .
C(90) C(91) 1.390(6) yes . .
C(92) C(93) 1.422(6) yes . .
C(92) C(96) 1.404(9) yes . .
C(93) C(94) 1.42(1) yes . .
C(94) C(95) 1.427(7) yes . .
C(95) C(96) 1.396(8) yes . .
C(97) C(98) 1.446(8) yes . .
C(97) C(101) 1.420(6) yes . .
C(97) C(102) 1.521(8) yes . .
C(98) C(99) 1.425(7) yes . .
C(98) C(109) 1.509(5) yes . .
C(99) C(100) 1.421(6) yes . .
C(100) C(101) 1.410(9) yes . .
C(102) C(103) 1.524(7) yes . .
C(103) C(104) 1.393(6) yes . .
C(103) C(108) 1.394(6) yes . .
C(104) C(105) 1.373(8) yes . .
C(105) C(106) 1.390(7) yes . .
C(106) C(107) 1.371(8) yes . .
C(107) C(108) 1.393(9) yes . .
C(109) C(110) 1.518(8) yes . .
C(110) C(111) 1.380(7) yes . .
C(110) C(115) 1.388(8) yes . .
C(111) C(112) 1.39(1) yes . .
C(112) C(113) 1.35(1) yes . .
C(113) C(114) 1.39(1) yes . .
C(114) C(115) 1.38(1) yes . .
C(116) C(117) 1.406(9) yes . .
C(116) C(120) 1.42(1) yes . .
C(117) C(118) 1.42(1) yes . .
C(118) C(119) 1.423(8) yes . .
C(119) C(120) 1.39(1) yes . .
C(121) C(122) 1.436(7) yes . .
C(121) C(125) 1.436(7) yes . .
C(121) C(126) 1.517(5) yes . .
C(122) C(123) 1.433(5) yes . .
C(122) C(133) 1.514(7) yes . .
C(123) C(124) 1.418(8) yes . .
C(124) C(125) 1.410(6) yes . .
C(126) C(127) 1.525(5) yes . .
C(127) C(128) 1.377(7) yes . .
C(127) C(132) 1.384(8) yes . .
C(128) C(129) 1.397(6) yes . .
C(129) C(130) 1.376(8) yes . .
C(130) C(131) 1.382(9) yes . .
C(131) C(132) 1.383(6) yes . .
C(133) C(134) 1.522(6) yes . .
C(134) C(135) 1.384(7) yes . .
C(134) C(139) 1.390(6) yes . .
C(135) C(136) 1.387(7) yes . .
C(136) C(137) 1.381(7) yes . .
C(137) C(138) 1.388(9) yes . .
C(138) C(139) 1.380(8) yes . .
C(140) C(141) 1.412(6) yes . .
C(140) C(144) 1.412(9) yes . .
C(141) C(142) 1.418(9) yes . .
C(142) C(143) 1.399(7) yes . .
C(143) C(144) 1.428(7) yes . .
C(145) C(146) 1.34(1) yes . .
C(145) C(150) 1.343(8) yes . .
C(146) C(147) 1.34(1) yes . .
C(147) C(148) 1.353(8) yes . .
C(148) C(149) 1.36(1) yes . .
C(149) C(150) 1.37(1) yes . .
C(151) C(152) 1.43(2) yes . .
C(152) C(153) 1.44(2) yes . .
C(153) C(154) 1.44(1) yes . .
C(154) C(155) 1.42(3) yes . .
C(155) C(156) 1.54(2) yes . .
C(157) C(158) 1.41(2) yes . .
C(158) C(159) 1.38(2) yes . .
C(159) C(160) 1.41(2) yes . .
C(160) C(161) 1.43(1) yes . .
